data_2108438
loop_
_publ_author_name
'Larsen, Finn Krebs'
'Hasen Mamakhel, Aref'
'Overgaard, Jacob'
'J\/orgensen, Jens-Erik'
'Kato, Kenichi'
'Brummerstedt Iversen, Bo'

_publ_section_title
;
 Accessing the rich carbon nitride materials chemistry by heat treatments
 of ammonium thiocyanate, NH~4~SCN
;
_journal_coeditor_code PX5012SUP1
_journal_issue 4
_journal_name_full 'Acta Crystallographica Section B'
_journal_page_first
;
;
_journal_paper_doi 10.1107/S2052520619005791
_journal_volume 75
_journal_year 2019
_chemical_formula_moiety 'H2 O, C N S, C3 H6 N6, C3 H7 N6'
_chemical_formula_sum 'C7 H15 N13 O S'
_chemical_formula_weight 329.38
_space_group_crystal_system triclinic
_space_group_IT_number 2
_space_group_name_Hall '-P 1'
_space_group_name_H-M_alt 'P -1'
_symmetry_space_group_name_Hall '-P 1'
_symmetry_space_group_name_H-M 'P -1'
_atom_sites_solution_hydrogens mixed
_cell_angle_alpha 63.474(6)
_cell_angle_beta 71.339(7)
_cell_angle_gamma 63.549(6)
_cell_formula_units_Z 4
_cell_length_a 11.1348(9)
_cell_length_b 12.1287(11)
_cell_length_c 13.1868(12)
_cell_measurement_reflns_used 2499
_cell_measurement_temperature 100(1)
_cell_measurement_theta_max 56.16
_cell_measurement_theta_min 3.79
_cell_volume 1410.2(2)
_computing_molecular_graphics 'Olex2 (Dolomanov et al., 2009)'
_computing_publication_material 'Olex2 (Dolomanov et al., 2009)'
_computing_structure_refinement 'ShelXL (Sheldrick, 2015)'
_diffrn_ambient_temperature 100(1)
_diffrn_measured_fraction_theta_full 0.699
_diffrn_measured_fraction_theta_max 0.699
_diffrn_measurement_device_type 'Bruker Apex2 CCD diffractometer'
_diffrn_radiation_type CuK\a
_diffrn_radiation_wavelength 1.54178
_diffrn_reflns_av_R_equivalents 0.0333
_diffrn_reflns_av_unetI/netI 0.0499
_diffrn_reflns_Laue_measured_fraction_full 0.699
_diffrn_reflns_Laue_measured_fraction_max 0.699
_diffrn_reflns_limit_h_max 9
_diffrn_reflns_limit_h_min -10
_diffrn_reflns_limit_k_max 11
_diffrn_reflns_limit_k_min -10
_diffrn_reflns_limit_l_max 13
_diffrn_reflns_limit_l_min -9
_diffrn_reflns_number 4143
_diffrn_reflns_point_group_measured_fraction_full 0.699
_diffrn_reflns_point_group_measured_fraction_max 0.699
_diffrn_reflns_theta_full 51.544
_diffrn_reflns_theta_max 51.544
_diffrn_reflns_theta_min 3.790
_exptl_absorpt_coefficient_mu 2.315
_exptl_absorpt_correction_T_max 1.000
_exptl_absorpt_correction_T_min 0.886731
_exptl_absorpt_correction_type multi-scan
_exptl_absorpt_process_details
'SADABS-2004/1 (Bruker,2004) was used for absorption correction. R(int) was 0.0321 before and 0.0251 after correction. The Ratio of minimum to maximum transmission is 0.8867. The \l/2 correction factor is 0.0015.'
_exptl_crystal_colour 'clear dark black'
_exptl_crystal_colour_lustre clear
_exptl_crystal_colour_modifier dark
_exptl_crystal_colour_primary black
_exptl_crystal_density_diffrn 1.551
_exptl_crystal_description irregular
_exptl_crystal_F_000 688
_exptl_crystal_size_max 0.31
_exptl_crystal_size_mid 0.22
_exptl_crystal_size_min 0.145
_refine_diff_density_max 0.470
_refine_diff_density_min -0.552
_refine_diff_density_rms 0.095
_refine_ls_extinction_method none
_refine_ls_goodness_of_fit_ref 1.102
_refine_ls_hydrogen_treatment constr
_refine_ls_matrix_type full
_refine_ls_number_parameters 318
_refine_ls_number_reflns 2169
_refine_ls_number_restraints 0
_refine_ls_restrained_S_all 1.102
_refine_ls_R_factor_all 0.0884
_refine_ls_R_factor_gt 0.0736
_refine_ls_shift/su_max 0.000
_refine_ls_shift/su_mean 0.000
_refine_ls_structure_factor_coef Fsqd
_refine_ls_weighting_details 'w=1/[\s^2^(Fo^2^)+(0.1590P)^2^+1.9008P] where P=(Fo^2^+2Fc^2^)/3'
_refine_ls_weighting_scheme calc
_refine_ls_wR_factor_gt 0.2152
_refine_ls_wR_factor_ref 0.2293
_reflns_Friedel_coverage 0.000
_reflns_number_gt 1753
_reflns_number_total 2169
_reflns_threshold_expression 'I > 2\s(I)'
_cod_data_source_file px5012sup1.cif
_cod_data_source_block 10
_cod_database_code 2108438
_shelx_space_group_comment
;
The symmetry employed for this shelxl refinement is uniquely defined
by the following loop, which should always be used as a source of
symmetry information in preference to the above space-group names.
They are only intended as comments.
;
_olex2_refinement_description
;
1. Fixed Uiso
 At 1.2 times of:
  All N(H) groups, All N(H,H) groups
 At 1.5 times of:
  All O(H,H) groups
2. Rigid body (RIGU) restrains
 All non-hydrogen atoms
 with sigma for 1-2 distances of 0.004 and sigma for 1-3 distances of 0.004
3.a Free rotating group:
 O1(H1A,H1B), O2(H2A,H2B)
3.b Aromatic/amide H refined with riding coordinates:
 N23(H23), N33(H33)
3.c X=CH2 refined with riding coordinates:
 N4(H4A,H4B), N5(H5A,H5B), N6(H6A,H6B), N14(H14A,H14B), N15(H15A,H15B),
 N16(H16A,H16B), N24(H24A,H24B), N25(H25A,H25B), N26(H26A,H26B), N34(H34A,H34B),
  N35(H35A,H35B), N36(H36A,H36B)
;
_olex2_submission_special_instructions 'No special instructions were received'

loop_
_space_group_symop_operation_xyz
'x, y, z'
'-x, -y, -z'

loop_
_atom_site_label
_atom_site_type_symbol
_atom_site_fract_x
_atom_site_fract_y
_atom_site_fract_z
_atom_site_U_iso_or_equiv
_atom_site_adp_type
_atom_site_occupancy
_atom_site_site_symmetry_order
_atom_site_calc_flag
_atom_site_refinement_flags_posn
_atom_site_refinement_flags_adp
O1 O -0.5376(5) 1.4448(5) 0.1562(3) 0.0385(14) Uiso 1 1 d . U
H1A H -0.454701 1.443619 0.132912 0.058 Uiso 1 1 d G .
H1B H -0.568024 1.448460 0.101286 0.058 Uiso 1 1 d G .
O2 O 0.5161(5) 0.4348(5) 0.7015(4) 0.0469(15) Uiso 1 1 d . U
H2A H 0.553375 0.403895 0.646134 0.070 Uiso 1 1 d G .
H2B H 0.435497 0.492981 0.689078 0.070 Uiso 1 1 d G .
S2A S 0.18425(17) 0.75443(16) 0.16595(13) 0.0284(7) Uani 1 1 d . U
C2A C 0.1812(6) 0.8211(6) 0.2519(5) 0.0229(18) Uiso 1 1 d . U
N2A N 0.1783(5) 0.8684(5) 0.3131(4) 0.0285(15) Uani 1 1 d . U
S1A S -0.21515(19) 1.15041(18) 0.16044(14) 0.0367(8) Uani 1 1 d . U
C1A C -0.2066(7) 1.2068(7) 0.2485(5) 0.0255(18) Uiso 1 1 d . U
N1A N -0.1974(5) 1.2455(5) 0.3114(5) 0.0287(15) Uani 1 1 d . U
N1 N -0.3722(5) 0.5866(5) 0.5019(4) 0.0214(15) Uani 1 1 d . U
N2 N -0.1588(5) 0.6060(5) 0.3961(4) 0.0197(15) Uani 1 1 d . U
N3 N -0.3526(5) 0.7992(5) 0.4030(4) 0.0198(14) Uani 1 1 d . U
N4 N -0.1864(6) 0.4050(5) 0.4908(4) 0.0315(16) Uani 1 1 d . U
H4A H -0.236468 0.356431 0.534698 0.038 Uiso 1 1 calc R .
H4B H -0.100461 0.367348 0.466213 0.038 Uiso 1 1 calc R .
N5 N -0.5540(5) 0.7729(5) 0.5045(4) 0.0302(16) Uani 1 1 d . U
H5A H -0.592097 0.858979 0.486344 0.036 Uiso 1 1 calc R .
H5B H -0.602571 0.722498 0.547079 0.036 Uiso 1 1 calc R .
N6 N -0.1469(5) 0.8121(5) 0.3032(4) 0.0221(15) Uani 1 1 d . U
H6A H -0.183534 0.898265 0.284911 0.027 Uiso 1 1 calc R .
H6B H -0.060664 0.775278 0.278664 0.027 Uiso 1 1 calc R .
C1 C -0.2406(7) 0.5351(7) 0.4617(5) 0.0206(18) Uiso 1 1 d . U
C2 C -0.2215(7) 0.7379(7) 0.3677(5) 0.0170(17) Uiso 1 1 d . U
C3 C -0.4232(7) 0.7190(7) 0.4677(5) 0.0205(17) Uiso 1 1 d . U
C11 C 0.3931(7) 0.2680(7) 0.0519(5) 0.0192(17) Uiso 1 1 d . U
C12 C 0.2073(7) 0.4500(7) 0.0578(5) 0.0194(17) Uiso 1 1 d . U
C13 C 0.1897(7) 0.2492(7) 0.1487(5) 0.0197(18) Uiso 1 1 d . U
N11 N 0.3201(5) 0.1880(5) 0.1156(4) 0.0181(15) Uani 1 1 d . U
N12 N 0.3409(5) 0.4009(5) 0.0208(4) 0.0219(15) Uani 1 1 d . U
N13 N 0.1245(5) 0.3809(5) 0.1210(4) 0.0187(14) Uani 1 1 d . U
N14 N 0.5235(5) 0.2136(5) 0.0159(4) 0.0268(15) Uani 1 1 d . U
H14A H 0.572428 0.263612 -0.026492 0.032 Uiso 1 1 calc R .
H14B H 0.561111 0.127479 0.034374 0.032 Uiso 1 1 calc R .
N15 N 0.1153(5) 0.1743(5) 0.2145(4) 0.0228(15) Uani 1 1 d . U
H15A H 0.152763 0.087937 0.234424 0.027 Uiso 1 1 calc R .
H15B H 0.028731 0.211008 0.238116 0.027 Uiso 1 1 calc R .
N16 N 0.1519(6) 0.5805(5) 0.0302(4) 0.0284(16) Uani 1 1 d . U
H16A H 0.202325 0.629402 -0.010066 0.034 Uiso 1 1 calc R .
H16B H 0.064876 0.617664 0.052323 0.034 Uiso 1 1 calc R .
C21 C 0.2196(7) 0.3512(7) 0.8399(5) 0.0177(17) Uiso 1 1 d . U
C22 C 0.4099(7) 0.1567(7) 0.8391(5) 0.0174(17) Uiso 1 1 d . U
C23 C 0.2023(7) 0.1493(7) 0.9346(5) 0.0191(17) Uiso 1 1 d . U
N21 N 0.1403(5) 0.2812(5) 0.9040(4) 0.0200(15) Uani 1 1 d . U
N22 N 0.3344(5) 0.0835(5) 0.9025(4) 0.0214(15) Uani 1 1 d . U
N23 N 0.3526(5) 0.2928(5) 0.8036(4) 0.0174(14) Uani 1 1 d . U
H23 H 0.402189 0.341191 0.757549 0.021 Uiso 1 1 calc R .
N24 N 0.1246(5) 0.0770(5) 0.9985(4) 0.0251(15) Uani 1 1 d . U
H24A H 0.037385 0.115808 1.018641 0.030 Uiso 1 1 calc R .
H24B H 0.160513 -0.009582 1.020617 0.030 Uiso 1 1 calc R .
N25 N 0.5391(5) 0.1038(5) 0.8036(4) 0.0246(15) Uani 1 1 d . U
H25A H 0.577432 0.017746 0.821955 0.030 Uiso 1 1 calc R .
H25B H 0.587525 0.154385 0.761435 0.030 Uiso 1 1 calc R .
N26 N 0.1682(5) 0.4818(5) 0.8076(4) 0.0193(14) Uani 1 1 d . U
H26A H 0.081590 0.521860 0.828644 0.023 Uiso 1 1 calc R .
H26B H 0.220648 0.528200 0.765168 0.023 Uiso 1 1 calc R .
N31 N -0.6979(5) 1.0688(5) 0.4281(4) 0.0231(15) Uani 1 1 d . U
N32 N -0.8911(5) 1.2666(5) 0.4266(4) 0.0217(15) Uani 1 1 d . U
N33 N -0.6785(5) 1.2782(5) 0.3262(4) 0.0210(15) Uiso 1 1 d . U
H33 H -0.628880 1.326550 0.279747 0.025 Uiso 1 1 calc R .
N34 N -0.4929(5) 1.0881(5) 0.3284(4) 0.0225(15) Uani 1 1 d . U
H34A H -0.455472 1.001832 0.347770 0.027 Uiso 1 1 calc R .
H34B H -0.443542 1.137679 0.285678 0.027 Uiso 1 1 calc R .
N35 N -0.9056(5) 1.0623(5) 0.5229(4) 0.0257(15) Uani 1 1 d . U
H35A H -0.870311 0.975935 0.542545 0.031 Uiso 1 1 calc R .
H35B H -0.992095 1.100818 0.545431 0.031 Uiso 1 1 calc R .
N36 N -0.8636(6) 1.4672(5) 0.3280(4) 0.0234(15) Uani 1 1 d . U
H36A H -0.950454 1.507067 0.348353 0.028 Uiso 1 1 calc R .
H36B H -0.811459 1.513913 0.285257 0.028 Uiso 1 1 calc R .
C31 C -0.8288(7) 1.1340(7) 0.4595(5) 0.0199(17) Uiso 1 1 d . U
C32 C -0.8117(6) 1.3377(7) 0.3615(5) 0.0177(17) Uiso 1 1 d . U
C33 C -0.6200(7) 1.1418(6) 0.3628(5) 0.0176(17) Uiso 1 1 d . U

loop_
_atom_site_aniso_label
_atom_site_aniso_U_11
_atom_site_aniso_U_22
_atom_site_aniso_U_33
_atom_site_aniso_U_23
_atom_site_aniso_U_13
_atom_site_aniso_U_12
S2A 0.0336(13) 0.0177(12) 0.0278(11) -0.0033(8) 0.0007(9) -0.0125(9)
N2A 0.030(4) 0.016(3) 0.029(3) -0.004(3) 0.005(3) -0.009(3)
S1A 0.0473(14) 0.0348(14) 0.0308(11) -0.0049(9) -0.0001(10) -0.0279(10)
N1A 0.028(4) 0.016(3) 0.033(3) -0.004(3) 0.006(3) -0.012(3)
N1 0.025(3) 0.008(3) 0.024(3) -0.004(2) 0.001(3) -0.005(3)
N2 0.023(3) 0.011(4) 0.021(3) -0.004(2) -0.002(3) -0.005(3)
N3 0.028(4) 0.013(3) 0.018(3) -0.003(2) 0.002(3) -0.013(3)
N4 0.032(4) 0.008(4) 0.040(3) -0.002(3) 0.004(3) -0.007(3)
N5 0.023(4) 0.020(4) 0.036(3) -0.005(3) 0.007(3) -0.011(3)
N6 0.018(3) 0.017(3) 0.027(3) -0.005(3) 0.004(3) -0.010(3)
N11 0.022(3) 0.010(3) 0.023(3) -0.007(3) -0.001(3) -0.007(3)
N12 0.026(4) 0.013(4) 0.024(3) -0.003(2) -0.007(3) -0.007(3)
N13 0.021(3) 0.007(4) 0.024(3) -0.006(2) -0.002(3) -0.002(3)
N14 0.020(3) 0.020(3) 0.032(3) -0.007(3) 0.006(3) -0.010(3)
N15 0.017(3) 0.009(3) 0.034(3) -0.010(3) 0.004(3) -0.001(3)
N16 0.030(4) 0.015(4) 0.033(3) -0.004(3) 0.003(3) -0.012(3)
N21 0.025(3) 0.007(4) 0.020(3) 0.000(2) -0.002(3) -0.006(3)
N22 0.029(4) 0.015(3) 0.020(3) -0.004(2) 0.000(3) -0.013(3)
N23 0.019(3) 0.011(3) 0.018(3) -0.003(2) 0.004(3) -0.009(3)
N24 0.025(3) 0.009(3) 0.027(3) 0.001(2) 0.000(3) -0.004(3)
N25 0.027(4) 0.015(3) 0.031(3) -0.010(3) 0.004(3) -0.011(3)
N26 0.018(3) 0.005(3) 0.028(3) -0.003(2) -0.002(3) -0.002(3)
N31 0.028(3) 0.016(3) 0.022(3) -0.008(3) 0.000(3) -0.006(3)
N32 0.026(3) 0.011(4) 0.021(3) -0.005(2) -0.001(3) -0.003(3)
N34 0.023(4) 0.008(3) 0.031(3) -0.003(2) 0.001(3) -0.008(3)
N35 0.029(3) 0.008(3) 0.032(3) -0.003(3) 0.000(3) -0.008(3)
N36 0.029(3) 0.008(3) 0.026(3) -0.001(2) -0.003(3) -0.005(3)

loop_
_atom_type_symbol
_atom_type_description
_atom_type_scat_dispersion_real
_atom_type_scat_dispersion_imag
_atom_type_scat_source
C C 0.0181 0.0091 'International Tables Vol C Tables 4.2.6.8 and 6.1.1.4'
H H 0.0000 0.0000 'International Tables Vol C Tables 4.2.6.8 and 6.1.1.4'
N N 0.0311 0.0180 'International Tables Vol C Tables 4.2.6.8 and 6.1.1.4'
O O 0.0492 0.0322 'International Tables Vol C Tables 4.2.6.8 and 6.1.1.4'
S S 0.3331 0.5567 'International Tables Vol C Tables 4.2.6.8 and 6.1.1.4'

loop_
_geom_angle_atom_site_label_1
_geom_angle_atom_site_label_2
_geom_angle_atom_site_label_3
_geom_angle
H1A O1 H1B 109.5
H2A O2 H2B 109.5
N2A C2A S2A 179.6(6)
N1A C1A S1A 178.5(6)
C1 N1 C3 114.9(5)
C2 N2 C1 114.7(5)
C3 N3 C2 114.9(6)
H4A N4 H4B 120.0
C1 N4 H4A 120.0
C1 N4 H4B 120.0
H5A N5 H5B 120.0
C3 N5 H5A 120.0
C3 N5 H5B 120.0
H6A N6 H6B 120.0
C2 N6 H6A 120.0
C2 N6 H6B 120.0
N1 C1 N2 124.8(6)
N4 C1 N1 117.1(6)
N4 C1 N2 118.0(6)
N3 C2 N2 125.0(6)
N6 C2 N2 117.4(6)
N6 C2 N3 117.6(6)
N3 C3 N1 125.6(6)
N5 C3 N1 116.2(6)
N5 C3 N3 118.2(6)
N12 C11 N11 124.3(6)
N14 C11 N11 118.4(6)
N14 C11 N12 117.3(6)
N12 C12 N13 126.8(6)
N16 C12 N12 116.3(6)
N16 C12 N13 116.9(6)
N11 C13 N13 126.3(6)
N15 C13 N11 117.3(6)
N15 C13 N13 116.4(6)
C13 N11 C11 115.2(6)
C12 N12 C11 114.3(5)
C12 N13 C13 113.0(5)
C11 N14 H14A 120.0
C11 N14 H14B 120.0
H14A N14 H14B 120.0
C13 N15 H15A 120.0
C13 N15 H15B 120.0
H15A N15 H15B 120.0
C12 N16 H16A 120.0
C12 N16 H16B 120.0
H16A N16 H16B 120.0
N21 C21 N23 121.5(6)
N26 C21 N21 120.0(6)
N26 C21 N23 118.5(6)
N22 C22 N23 120.6(6)
N25 C22 N22 121.5(6)
N25 C22 N23 117.9(6)
N21 C23 N22 126.3(6)
N24 C23 N21 116.7(6)
N24 C23 N22 116.9(6)
C21 N21 C23 115.6(6)
C22 N22 C23 116.1(6)
C21 N23 C22 119.7(5)
C21 N23 H23 120.2
C22 N23 H23 120.2
C23 N24 H24A 120.0
C23 N24 H24B 120.0
H24A N24 H24B 120.0
C22 N25 H25A 120.0
C22 N25 H25B 120.0
H25A N25 H25B 120.0
C21 N26 H26A 120.0
C21 N26 H26B 120.0
H26A N26 H26B 120.0
C31 N31 C33 116.9(6)
C32 N32 C31 116.1(5)
C32 N33 H33 119.8
C32 N33 C33 120.4(6)
C33 N33 H33 119.8
H34A N34 H34B 120.0
C33 N34 H34A 120.0
C33 N34 H34B 120.0
H35A N35 H35B 120.0
C31 N35 H35A 120.0
C31 N35 H35B 120.0
H36A N36 H36B 120.0
C32 N36 H36A 120.0
C32 N36 H36B 120.0
N31 C31 N32 126.0(6)
N35 C31 N31 116.9(6)
N35 C31 N32 117.0(6)
N32 C32 N33 120.9(6)
N36 C32 N32 120.0(6)
N36 C32 N33 119.1(6)
N31 C33 N33 119.5(6)
N34 C33 N31 121.4(6)
N34 C33 N33 119.0(6)

loop_
_geom_bond_atom_site_label_1
_geom_bond_atom_site_label_2
_geom_bond_distance
O1 H1A 0.8699
O1 H1B 0.8699
O2 H2A 0.8700
O2 H2B 0.8701
S2A C2A 1.647(8)
C2A N2A 1.166(8)
S1A C1A 1.633(8)
C1A N1A 1.167(8)
N1 C1 1.342(8)
N1 C3 1.345(8)
N2 C1 1.359(8)
N2 C2 1.351(8)
N3 C2 1.344(8)
N3 C3 1.342(8)
N4 H4A 0.8800
N4 H4B 0.8800
N4 C1 1.327(8)
N5 H5A 0.8800
N5 H5B 0.8800
N5 C3 1.330(8)
N6 H6A 0.8800
N6 H6B 0.8800
N6 C2 1.324(8)
C11 N11 1.358(8)
C11 N12 1.353(8)
C11 N14 1.324(8)
C12 N12 1.346(8)
C12 N13 1.349(8)
C12 N16 1.333(8)
C13 N11 1.332(8)
C13 N13 1.352(8)
C13 N15 1.331(8)
N14 H14A 0.8800
N14 H14B 0.8800
N15 H15A 0.8800
N15 H15B 0.8800
N16 H16A 0.8800
N16 H16B 0.8800
C21 N21 1.328(8)
C21 N23 1.356(8)
C21 N26 1.327(8)
C22 N22 1.321(8)
C22 N23 1.383(8)
C22 N25 1.310(8)
C23 N21 1.348(8)
C23 N22 1.355(8)
C23 N24 1.333(8)
N23 H23 0.8800
N24 H24A 0.8800
N24 H24B 0.8800
N25 H25A 0.8800
N25 H25B 0.8800
N26 H26A 0.8800
N26 H26B 0.8800
N31 C31 1.342(8)
N31 C33 1.343(8)
N32 C31 1.354(8)
N32 C32 1.340(8)
N33 H33 0.8800
N33 C32 1.358(8)
N33 C33 1.386(8)
N34 H34A 0.8800
N34 H34B 0.8800
N34 C33 1.291(7)
N35 H35A 0.8800
N35 H35B 0.8800
N35 C31 1.319(8)
N36 H36A 0.8800
N36 H36B 0.8800
N36 C32 1.315(8)

loop_
_geom_torsion_atom_site_label_1
_geom_torsion_atom_site_label_2
_geom_torsion_atom_site_label_3
_geom_torsion_atom_site_label_4
_geom_torsion
C1 N1 C3 N3 -3.1(9)
C1 N1 C3 N5 178.8(5)
C1 N2 C2 N3 2.6(9)
C1 N2 C2 N6 -179.6(5)
C2 N2 C1 N1 -3.0(9)
C2 N2 C1 N4 178.6(5)
C2 N3 C3 N1 2.7(9)
C2 N3 C3 N5 -179.2(5)
C3 N1 C1 N2 3.3(9)
C3 N1 C1 N4 -178.4(5)
C3 N3 C2 N2 -2.4(9)
C3 N3 C2 N6 179.8(5)
N11 C11 N12 C12 -0.4(9)
N11 C13 N13 C12 -3.0(9)
N12 C11 N11 C13 -0.9(9)
N12 C12 N13 C13 1.4(9)
N13 C12 N12 C11 0.2(9)
N13 C13 N11 C11 2.9(9)
N14 C11 N11 C13 -179.8(5)
N14 C11 N12 C12 178.5(5)
N15 C13 N11 C11 -177.8(5)
N15 C13 N13 C12 177.7(5)
N16 C12 N12 C11 179.3(5)
N16 C12 N13 C13 -177.7(5)
N21 C21 N23 C22 -3.9(9)
N21 C23 N22 C22 3.0(9)
N22 C22 N23 C21 4.1(9)
N22 C23 N21 C21 -2.8(9)
N23 C21 N21 C23 3.2(9)
N23 C22 N22 C23 -3.5(9)
N24 C23 N21 C21 -179.7(5)
N24 C23 N22 C22 179.9(5)
N25 C22 N22 C23 179.7(5)
N25 C22 N23 C21 -179.0(5)
N26 C21 N21 C23 -178.6(5)
N26 C21 N23 C22 177.8(5)
C31 N31 C33 N33 -3.6(9)
C31 N31 C33 N34 179.9(5)
C31 N32 C32 N33 3.7(9)
C31 N32 C32 N36 -178.5(5)
C32 N32 C31 N31 -3.6(10)
C32 N32 C31 N35 -179.5(5)
C32 N33 C33 N31 3.9(9)
C32 N33 C33 N34 -179.5(5)
C33 N31 C31 N32 3.6(9)
C33 N31 C31 N35 179.4(5)
C33 N33 C32 N32 -4.0(9)
C33 N33 C32 N36 178.1(5)

_cod_database_fobs_code 2108438
